data_1563209
loop_
_publ_author_name
'D\"urr, Ines'
'Schwarz, Michael'
'R\"ohr, Caroline'

_publ_section_title
;
 The binary tin-rich lanthanum stannides La2Sn5 and La3Sn7---A structural
 and bond theoretical study
;
_journal_issue 8
_journal_name_full 'Journal of Solid State Chemistry'
_journal_page_first 2220
_journal_page_last 2230
_journal_paper_doi 10.1016/j.jssc.2011.06.035
_journal_volume 184
_journal_year 2011
_chemical_formula_sum 'La4 Sn10'
_chemical_formula_weight 1742.54
_space_group_IT_number 65
_space_group_name_Hall '-C 2 2'
_space_group_name_H-M_alt 'C m m m'
_symmetry_cell_setting orthorhombic
_symmetry_space_group_name_H-M 'C m m m'
_atom_sites_solution_hydrogens geom
_atom_sites_solution_primary direct
_atom_sites_solution_secondary difmap
_cell_angle_alpha 90.00
_cell_angle_beta 90.00
_cell_angle_gamma 90.00
_cell_formula_units_Z 2
_cell_length_a 4.621(2)
_cell_length_b 35.80(3)
_cell_length_c 4.688(3)
_cell_measurement_temperature 293(2)
_cell_volume 775.5(9)
_computing_structure_refinement 'SHELXL-97 (Sheldrick, 1997)'
_computing_structure_solution 'SHELXS-97 (Sheldrick, 1990)'
_diffrn_ambient_temperature 293(2)
_diffrn_measured_fraction_theta_full 0.998
_diffrn_measured_fraction_theta_max 0.998
_diffrn_radiation_monochromator graphite
_diffrn_radiation_source 'fine-focus sealed tube'
_diffrn_radiation_type MoK\a
_diffrn_radiation_wavelength 0.71070
_diffrn_reflns_av_R_equivalents 0.3134
_diffrn_reflns_av_sigmaI/netI 0.1737
_diffrn_reflns_limit_h_max 5
_diffrn_reflns_limit_h_min -5
_diffrn_reflns_limit_k_max 42
_diffrn_reflns_limit_k_min -42
_diffrn_reflns_limit_l_max 5
_diffrn_reflns_limit_l_min -5
_diffrn_reflns_number 3002
_diffrn_reflns_theta_full 24.98
_diffrn_reflns_theta_max 24.98
_diffrn_reflns_theta_min 2.28
_exptl_absorpt_coefficient_mu 26.488
_exptl_crystal_density_diffrn 7.463
_exptl_crystal_density_method 'not measured'
_exptl_crystal_F_000 1456
_refine_diff_density_max 5.274
_refine_diff_density_min -2.156
_refine_diff_density_rms 1.105
_refine_ls_extinction_coef 0.0000(3)
_refine_ls_extinction_expression Fc^*^=kFc[1+0.001xFc^2^\l^3^/sin(2\q)]^-1/4^
_refine_ls_extinction_method SHELXL
_refine_ls_goodness_of_fit_ref 1.251
_refine_ls_hydrogen_treatment mixed
_refine_ls_matrix_type full
_refine_ls_number_parameters 32
_refine_ls_number_reflns 449
_refine_ls_number_restraints 0
_refine_ls_restrained_S_all 1.251
_refine_ls_R_factor_all 0.2838
_refine_ls_R_factor_gt 0.2232
_refine_ls_shift/su_max 1.819
_refine_ls_shift/su_mean 0.066
_refine_ls_structure_factor_coef Fsqd
_refine_ls_weighting_details 'calc w=1/[\s^2^(Fo^2^)+(0.1666P)^2^+169.9402P] where P=(Fo^2^+2Fc^2^)/3'
_refine_ls_weighting_scheme calc
_refine_ls_wR_factor_gt 0.5057
_refine_ls_wR_factor_ref 0.5231
_reflns_number_gt 141
_reflns_number_total 449
_reflns_threshold_expression >2sigma(I)
_cod_data_source_file JSSC-2011-184-2220.cif
_cod_data_source_block La2Sn5
_cod_original_cell_volume 775.4(8)
_cod_database_code 1563209

loop_
_symmetry_equiv_pos_as_xyz
'x, y, z'
'-x, -y, z'
'x, -y, -z'
'-x, y, -z'
'x+1/2, y+1/2, z'
'-x+1/2, -y+1/2, z'
'x+1/2, -y+1/2, -z'
'-x+1/2, y+1/2, -z'
'-x, -y, -z'
'x, y, -z'
'-x, y, z'
'x, -y, z'
'-x+1/2, -y+1/2, -z'
'x+1/2, y+1/2, -z'
'-x+1/2, y+1/2, z'
'x+1/2, -y+1/2, z'

loop_
_atom_site_label
_atom_site_type_symbol
_atom_site_fract_x
_atom_site_fract_y
_atom_site_fract_z
_atom_site_U_iso_or_equiv
_atom_site_adp_type
_atom_site_occupancy
_atom_site_symmetry_multiplicity
_atom_site_calc_flag
_atom_site_refinement_flags
_atom_site_disorder_assembly
_atom_site_disorder_group
La1 La 0.0000 0.4322(4) 0.0000 0.051(4) Uani 1 4 d S . .
La2 La 0.0000 0.2975(4) 0.0000 0.056(4) Uani 1 4 d S . .
Sn1 Sn 0.0000 0.0000 0.0000 0.081(8) Uani 1 8 d S . .
Sn2 Sn 0.5000 0.0000 0.5000 0.074(8) Uani 1 8 d S . .
Sn3 Sn 0.0000 0.1368(4) 0.0000 0.051(4) Uani 1 4 d S . .
Sn4 Sn 0.0000 0.3617(3) 0.5000 0.038(4) Uani 1 4 d S . .
Sn5 Sn 0.0000 0.0713(4) 0.5000 0.048(4) Uani 1 4 d S . .
Sn6 Sn 0.0000 0.2224(4) 0.5000 0.046(4) Uani 1 4 d S . .

loop_
_atom_site_aniso_label
_atom_site_aniso_U_11
_atom_site_aniso_U_22
_atom_site_aniso_U_33
_atom_site_aniso_U_23
_atom_site_aniso_U_13
_atom_site_aniso_U_12
La1 0.043(8) 0.080(8) 0.030(6) 0.000 0.000 0.000
La2 0.047(8) 0.066(8) 0.055(8) 0.000 0.000 0.000
Sn1 0.09(2) 0.075(16) 0.077(18) 0.000 0.000 0.000
Sn2 0.10(2) 0.067(14) 0.058(14) 0.000 0.000 0.000
Sn3 0.037(9) 0.063(9) 0.054(9) 0.000 0.000 0.000
Sn4 0.023(7) 0.070(8) 0.023(6) 0.000 0.000 0.000
Sn5 0.034(8) 0.087(10) 0.023(6) 0.000 0.000 0.000
Sn6 0.027(7) 0.061(8) 0.049(8) 0.000 0.000 0.000

loop_
_atom_type_symbol
_atom_type_description
_atom_type_scat_dispersion_real
_atom_type_scat_dispersion_imag
_atom_type_scat_source
La La -0.2871 2.4523 'International Tables Vol C Tables 4.2.6.8 and 6.1.1.4'
Sn Sn -0.6537 1.4246 'International Tables Vol C Tables 4.2.6.8 and 6.1.1.4'

loop_
_geom_angle_atom_site_label_1
_geom_angle_atom_site_label_2
_geom_angle_atom_site_label_3
_geom_angle
_geom_angle_site_symmetry_1
_geom_angle_site_symmetry_3
Sn5 La1 Sn5 175.6(6) 13_455 13_556
Sn5 La1 Sn5 90.75(5) 13_455 13_456
Sn5 La1 Sn5 89.08(5) 13_556 13_456
Sn5 La1 Sn5 89.08(5) 13_455 13
Sn5 La1 Sn5 90.75(5) 13_556 13
Sn5 La1 Sn5 175.6(6) 13_456 13
Sn5 La1 Sn1 120.8(3) 13_455 5
Sn5 La1 Sn1 62.9(2) 13_556 5
Sn5 La1 Sn1 120.8(3) 13_456 5
Sn5 La1 Sn1 62.9(2) 13 5
Sn5 La1 Sn1 62.9(2) 13_455 5_455
Sn5 La1 Sn1 120.8(3) 13_556 5_455
Sn5 La1 Sn1 62.9(2) 13_456 5_455
Sn5 La1 Sn1 120.8(3) 13 5_455
Sn1 La1 Sn1 87.2(3) 5 5_455
Sn5 La1 Sn2 121.5(3) 13_455 5_455
Sn5 La1 Sn2 62.2(2) 13_556 5_455
Sn5 La1 Sn2 62.2(2) 13_456 5_455
Sn5 La1 Sn2 121.5(3) 13 5_455
Sn1 La1 Sn2 58.61(18) 5 5_455
Sn1 La1 Sn2 58.61(18) 5_455 5_455
Sn5 La1 Sn2 62.2(2) 13_455 5_454
Sn5 La1 Sn2 121.5(3) 13_556 5_454
Sn5 La1 Sn2 121.5(3) 13_456 5_454
Sn5 La1 Sn2 62.2(2) 13 5_454
Sn1 La1 Sn2 58.61(18) 5 5_454
Sn1 La1 Sn2 58.61(18) 5_455 5_454
Sn2 La1 Sn2 88.0(3) 5_455 5_454
Sn5 La1 Sn3 59.5(2) 13_455 13_455
Sn5 La1 Sn3 116.8(3) 13_556 13_455
Sn5 La1 Sn3 59.5(2) 13_456 13_455
Sn5 La1 Sn3 116.8(3) 13 13_455
Sn1 La1 Sn3 179.5(4) 5 13_455
Sn1 La1 Sn3 93.33(17) 5_455 13_455
Sn2 La1 Sn3 121.69(10) 5_455 13_455
Sn2 La1 Sn3 121.69(10) 5_454 13_455
Sn5 La1 Sn3 116.8(3) 13_455 13
Sn5 La1 Sn3 59.5(2) 13_556 13
Sn5 La1 Sn3 116.8(3) 13_456 13
Sn5 La1 Sn3 59.5(2) 13 13
Sn1 La1 Sn3 93.33(17) 5 13
Sn1 La1 Sn3 179.5(4) 5_455 13
Sn2 La1 Sn3 121.69(10) 5_455 13
Sn2 La1 Sn3 121.69(10) 5_454 13
Sn3 La1 Sn3 86.1(5) 13_455 13
Sn5 La1 Sn4 59.2(2) 13_455 1_554
Sn5 La1 Sn4 117.1(3) 13_556 1_554
Sn5 La1 Sn4 117.1(3) 13_456 1_554
Sn5 La1 Sn4 59.2(2) 13 1_554
Sn1 La1 Sn4 122.04(9) 5 1_554
Sn1 La1 Sn4 122.04(9) 5_455 1_554
Sn2 La1 Sn4 178.9(3) 5_455 1_554
Sn2 La1 Sn4 93.09(15) 5_454 1_554
Sn3 La1 Sn4 57.6(2) 13_455 1_554
Sn3 La1 Sn4 57.6(2) 13 1_554
Sn5 La1 Sn4 117.1(3) 13_455 .
Sn5 La1 Sn4 59.2(2) 13_556 .
Sn5 La1 Sn4 59.2(2) 13_456 .
Sn5 La1 Sn4 117.1(3) 13 .
Sn1 La1 Sn4 122.04(9) 5 .
Sn1 La1 Sn4 122.04(9) 5_455 .
Sn2 La1 Sn4 93.09(15) 5_455 .
Sn2 La1 Sn4 178.9(3) 5_454 .
Sn3 La1 Sn4 57.6(2) 13_455 .
Sn3 La1 Sn4 57.6(2) 13 .
Sn4 La1 Sn4 85.8(4) 1_554 .
Sn4 La2 Sn4 91.1(5) . 1_554
Sn4 La2 Sn3 60.0(3) . 13
Sn4 La2 Sn3 60.0(3) 1_554 13
Sn4 La2 Sn3 60.0(3) . 13_455
Sn4 La2 Sn3 60.0(3) 1_554 13_455
Sn3 La2 Sn3 89.0(5) 13 13_455
Sn4 La2 Sn6 130.2(3) . 13_455
Sn4 La2 Sn6 69.6(2) 1_554 13_455
Sn3 La2 Sn6 129.2(3) 13 13_455
Sn3 La2 Sn6 70.7(2) 13_455 13_455
Sn4 La2 Sn6 69.6(2) . 13_556
Sn4 La2 Sn6 130.2(3) 1_554 13_556
Sn3 La2 Sn6 70.7(2) 13 13_556
Sn3 La2 Sn6 129.2(3) 13_455 13_556
Sn6 La2 Sn6 155.6(7) 13_455 13_556
Sn4 La2 Sn6 69.6(2) . 13_456
Sn4 La2 Sn6 130.2(3) 1_554 13_456
Sn3 La2 Sn6 129.2(3) 13 13_456
Sn3 La2 Sn6 70.7(2) 13_455 13_456
Sn6 La2 Sn6 88.23(15) 13_455 13_456
Sn6 La2 Sn6 86.64(14) 13_556 13_456
Sn4 La2 Sn6 130.2(3) . 13
Sn4 La2 Sn6 69.6(2) 1_554 13
Sn3 La2 Sn6 70.7(2) 13 13
Sn3 La2 Sn6 129.2(3) 13_455 13
Sn6 La2 Sn6 86.64(14) 13_455 13
Sn6 La2 Sn6 88.23(15) 13_556 13
Sn6 La2 Sn6 155.6(7) 13_456 13
Sn4 La2 Sn6 175.5(4) . 1_554
Sn4 La2 Sn6 93.4(2) 1_554 1_554
Sn3 La2 Sn6 122.52(14) 13 1_554
Sn3 La2 Sn6 122.52(14) 13_455 1_554
Sn6 La2 Sn6 51.9(3) 13_455 1_554
Sn6 La2 Sn6 107.3(3) 13_556 1_554
Sn6 La2 Sn6 107.3(3) 13_456 1_554
Sn6 La2 Sn6 51.9(3) 13 1_554
Sn4 La2 Sn6 93.4(2) . .
Sn4 La2 Sn6 175.5(4) 1_554 .
Sn3 La2 Sn6 122.52(14) 13 .
Sn3 La2 Sn6 122.52(14) 13_455 .
Sn6 La2 Sn6 107.3(3) 13_455 .
Sn6 La2 Sn6 51.9(3) 13_556 .
Sn6 La2 Sn6 51.9(3) 13_456 .
Sn6 La2 Sn6 107.3(3) 13 .
Sn6 La2 Sn6 82.2(4) 1_554 .
Sn4 La2 La2 125.39(12) . 13_455
Sn4 La2 La2 125.39(12) 1_554 13_455
Sn3 La2 La2 169.7(4) 13 13_455
Sn3 La2 La2 101.31(18) 13_455 13_455
Sn6 La2 La2 55.9(2) 13_455 13_455
Sn6 La2 La2 102.2(4) 13_556 13_455
Sn6 La2 La2 55.9(2) 13_456 13_455
Sn6 La2 La2 102.2(4) 13 13_455
Sn6 La2 La2 51.4(2) 1_554 13_455
Sn6 La2 La2 51.4(2) . 13_455
Sn4 La2 La2 125.39(12) . 13
Sn4 La2 La2 125.39(12) 1_554 13
Sn3 La2 La2 101.31(18) 13 13
Sn3 La2 La2 169.7(4) 13_455 13
Sn6 La2 La2 102.2(4) 13_455 13
Sn6 La2 La2 55.9(2) 13_556 13
Sn6 La2 La2 102.2(4) 13_456 13
Sn6 La2 La2 55.9(2) 13 13
Sn6 La2 La2 51.4(2) 1_554 13
Sn6 La2 La2 51.4(2) . 13
La2 La2 La2 68.4(4) 13_455 13
Sn2 Sn1 Sn2 180.0 1_454 .
Sn2 Sn1 Sn2 90.83(4) 1_454 1_455
Sn2 Sn1 Sn2 89.17(4) . 1_455
Sn2 Sn1 Sn2 89.17(4) 1_454 1_554
Sn2 Sn1 Sn2 90.83(4) . 1_554
Sn2 Sn1 Sn2 180.0 1_455 1_554
Sn2 Sn1 La1 61.05(9) 1_454 5_445
Sn2 Sn1 La1 118.95(9) . 5_445
Sn2 Sn1 La1 61.05(9) 1_455 5_445
Sn2 Sn1 La1 118.95(9) 1_554 5_445
Sn2 Sn1 La1 118.95(9) 1_454 13
Sn2 Sn1 La1 61.05(9) . 13
Sn2 Sn1 La1 118.95(9) 1_455 13
Sn2 Sn1 La1 61.05(9) 1_554 13
La1 Sn1 La1 180.0(3) 5_445 13
Sn2 Sn1 La1 118.95(9) 1_454 5_545
Sn2 Sn1 La1 61.05(9) . 5_545
Sn2 Sn1 La1 118.95(9) 1_455 5_545
Sn2 Sn1 La1 61.05(9) 1_554 5_545
La1 Sn1 La1 87.2(3) 5_445 5_545
La1 Sn1 La1 92.8(3) 13 5_545
Sn2 Sn1 La1 61.05(9) 1_454 13_455
Sn2 Sn1 La1 118.95(9) . 13_455
Sn2 Sn1 La1 61.05(9) 1_455 13_455
Sn2 Sn1 La1 118.95(9) 1_554 13_455
La1 Sn1 La1 92.8(3) 5_445 13_455
La1 Sn1 La1 87.2(3) 13 13_455
La1 Sn1 La1 180.0(3) 5_545 13_455
Sn1 Sn2 Sn1 180.0 1_656 .
Sn1 Sn2 Sn1 89.17(4) 1_656 1_556
Sn1 Sn2 Sn1 90.83(4) . 1_556
Sn1 Sn2 Sn1 90.83(4) 1_656 1_655
Sn1 Sn2 Sn1 89.17(4) . 1_655
Sn1 Sn2 Sn1 180.0 1_556 1_655
Sn1 Sn2 La1 119.66(9) 1_656 5_545
Sn1 Sn2 La1 60.34(9) . 5_545
Sn1 Sn2 La1 119.66(9) 1_556 5_545
Sn1 Sn2 La1 60.34(9) 1_655 5_545
Sn1 Sn2 La1 60.34(9) 1_656 13_556
Sn1 Sn2 La1 119.66(9) . 13_556
Sn1 Sn2 La1 60.34(9) 1_556 13_556
Sn1 Sn2 La1 119.66(9) 1_655 13_556
La1 Sn2 La1 180.0(3) 5_545 13_556
Sn1 Sn2 La1 119.66(9) 1_656 13
Sn1 Sn2 La1 60.34(9) . 13
Sn1 Sn2 La1 119.66(9) 1_556 13
Sn1 Sn2 La1 60.34(9) 1_655 13
La1 Sn2 La1 92.0(3) 5_545 13
La1 Sn2 La1 88.0(3) 13_556 13
Sn1 Sn2 La1 60.34(9) 1_656 5_546
Sn1 Sn2 La1 119.66(9) . 5_546
Sn1 Sn2 La1 60.34(9) 1_556 5_546
Sn1 Sn2 La1 119.66(9) 1_655 5_546
La1 Sn2 La1 88.0(3) 5_545 5_546
La1 Sn2 La1 92.0(3) 13_556 5_546
La1 Sn2 La1 180.0(3) 13 5_546
Sn4 Sn3 Sn4 178.2(6) 13_556 13_455
Sn4 Sn3 Sn4 89.15(4) 13_556 13_456
Sn4 Sn3 Sn4 90.82(4) 13_455 13_456
Sn4 Sn3 Sn4 90.82(4) 13_556 13
Sn4 Sn3 Sn4 89.15(4) 13_455 13
Sn4 Sn3 Sn4 178.2(6) 13_456 13
Sn4 Sn3 La2 59.8(2) 13_556 13
Sn4 Sn3 La2 118.7(3) 13_455 13
Sn4 Sn3 La2 118.7(3) 13_456 13
Sn4 Sn3 La2 59.8(2) 13 13
Sn4 Sn3 La2 118.7(3) 13_556 13_455
Sn4 Sn3 La2 59.8(2) 13_455 13_455
Sn4 Sn3 La2 59.8(2) 13_456 13_455
Sn4 Sn3 La2 118.7(3) 13 13_455
La2 Sn3 La2 89.0(5) 13 13_455
Sn4 Sn3 La1 119.4(3) 13_556 13_455
Sn4 Sn3 La1 62.1(2) 13_455 13_455
Sn4 Sn3 La1 62.1(2) 13_456 13_455
Sn4 Sn3 La1 119.4(3) 13 13_455
La2 Sn3 La1 178.6(4) 13 13_455
La2 Sn3 La1 92.4(2) 13_455 13_455
Sn4 Sn3 La1 62.1(2) 13_556 13
Sn4 Sn3 La1 119.4(3) 13_455 13
Sn4 Sn3 La1 119.4(3) 13_456 13
Sn4 Sn3 La1 62.1(2) 13 13
La2 Sn3 La1 92.4(2) 13 13
La2 Sn3 La1 178.6(4) 13_455 13
La1 Sn3 La1 86.1(5) 13_455 13
La2 Sn4 La2 91.1(5) . 1_556
La2 Sn4 Sn3 121.3(3) . 13_556
La2 Sn4 Sn3 60.2(2) 1_556 13_556
La2 Sn4 Sn3 60.2(2) . 13_455
La2 Sn4 Sn3 121.3(3) 1_556 13_455
Sn3 Sn4 Sn3 178.2(6) 13_556 13_455
La2 Sn4 Sn3 121.3(3) . 13_456
La2 Sn4 Sn3 60.2(2) 1_556 13_456
Sn3 Sn4 Sn3 89.15(4) 13_556 13_456
Sn3 Sn4 Sn3 90.82(4) 13_455 13_456
La2 Sn4 Sn3 60.2(2) . 13
La2 Sn4 Sn3 121.3(3) 1_556 13
Sn3 Sn4 Sn3 90.82(4) 13_556 13
Sn3 Sn4 Sn3 89.15(4) 13_455 13
Sn3 Sn4 Sn3 178.2(6) 13_456 13
La2 Sn4 La1 177.3(4) . 1_556
La2 Sn4 La1 91.5(2) 1_556 1_556
Sn3 Sn4 La1 60.2(2) 13_556 1_556
Sn3 Sn4 La1 118.2(3) 13_455 1_556
Sn3 Sn4 La1 60.2(2) 13_456 1_556
Sn3 Sn4 La1 118.2(3) 13 1_556
La2 Sn4 La1 91.5(2) . .
La2 Sn4 La1 177.3(4) 1_556 .
Sn3 Sn4 La1 118.2(3) 13_556 .
Sn3 Sn4 La1 60.2(2) 13_455 .
Sn3 Sn4 La1 118.2(3) 13_456 .
Sn3 Sn4 La1 60.2(2) 13 .
La1 Sn4 La1 85.8(4) 1_556 .
La1 Sn5 La1 175.6(6) 13_455 13_556
La1 Sn5 La1 89.08(5) 13_455 13
La1 Sn5 La1 90.75(5) 13_556 13
La1 Sn5 La1 90.75(5) 13_455 13_456
La1 Sn5 La1 89.08(5) 13_556 13_456
La1 Sn5 La1 175.6(6) 13 13_456
Sn6 Sn6 Sn6 98.9(8) 13_556 13_456
Sn6 Sn6 La2 131.2(4) 13_556 13_455
Sn6 Sn6 La2 67.4(2) 13_456 13_455
Sn6 Sn6 La2 67.4(2) 13_556 13_556
Sn6 Sn6 La2 131.2(4) 13_456 13_556
La2 Sn6 La2 155.6(7) 13_455 13_556
Sn6 Sn6 La2 67.4(2) 13_556 13
Sn6 Sn6 La2 131.2(4) 13_456 13
La2 Sn6 La2 86.64(14) 13_455 13
La2 Sn6 La2 88.23(15) 13_556 13
Sn6 Sn6 La2 131.2(4) 13_556 13_456
Sn6 Sn6 La2 67.4(2) 13_456 13_456
La2 Sn6 La2 88.23(15) 13_455 13_456
La2 Sn6 La2 86.64(14) 13_556 13_456
La2 Sn6 La2 155.6(7) 13 13_456
Sn6 Sn6 La2 60.7(3) 13_556 1_556
Sn6 Sn6 La2 60.7(3) 13_456 1_556
La2 Sn6 La2 128.1(3) 13_455 1_556
La2 Sn6 La2 72.7(3) 13_556 1_556
La2 Sn6 La2 128.1(3) 13 1_556
La2 Sn6 La2 72.7(3) 13_456 1_556
Sn6 Sn6 La2 60.7(3) 13_556 .
Sn6 Sn6 La2 60.7(3) 13_456 .
La2 Sn6 La2 72.7(3) 13_455 .
La2 Sn6 La2 128.1(3) 13_556 .
La2 Sn6 La2 72.7(3) 13 .
La2 Sn6 La2 128.1(3) 13_456 .
La2 Sn6 La2 82.2(4) 1_556 .

loop_
_geom_bond_atom_site_label_1
_geom_bond_atom_site_label_2
_geom_bond_distance
_geom_bond_site_symmetry_2
La1 Sn5 3.2938(14) 13_455
La1 Sn5 3.2938(14) 13_556
La1 Sn5 3.2938(14) 13_456
La1 Sn5 3.2938(14) 13
La1 Sn1 3.350(10) 5
La1 Sn1 3.350(10) 5_455
La1 Sn2 3.374(10) 5_455
La1 Sn2 3.374(10) 5_454
La1 Sn3 3.383(15) 13_455
La1 Sn3 3.383(15) 13
La1 Sn4 3.444(14) 1_554
La1 Sn4 3.444(14) .
La2 Sn4 3.283(13) .
La2 Sn4 3.283(13) 1_554
La2 Sn3 3.296(14) 13
La2 Sn3 3.296(14) 13_455
La2 Sn6 3.368(4) 13_455
La2 Sn6 3.368(4) 13_556
La2 Sn6 3.368(4) 13_456
La2 Sn6 3.368(4) 13
La2 Sn6 3.567(14) 1_554
La2 Sn6 3.567(14) .
La2 La2 4.11(2) 13_455
La2 La2 4.11(2) 13
Sn1 Sn2 3.2913(12) 1_454
Sn1 Sn2 3.2913(12) .
Sn1 Sn2 3.2913(12) 1_455
Sn1 Sn2 3.2913(12) 1_554
Sn1 La1 3.350(10) 5_445
Sn1 La1 3.350(10) 13
Sn1 La1 3.350(10) 5_545
Sn1 La1 3.350(10) 13_455
Sn2 Sn1 3.2913(12) 1_656
Sn2 Sn1 3.2913(12) 1_556
Sn2 Sn1 3.2913(12) 1_655
Sn2 La1 3.374(10) 5_545
Sn2 La1 3.374(10) 13_556
Sn2 La1 3.374(10) 13
Sn2 La1 3.374(10) 5_546
Sn3 Sn4 3.2917(12) 13_556
Sn3 Sn4 3.2917(12) 13_455
Sn3 Sn4 3.2917(12) 13_456
Sn3 Sn4 3.2917(12) 13
Sn3 La2 3.296(14) 13
Sn3 La2 3.296(14) 13_455
Sn3 La1 3.383(15) 13_455
Sn3 La1 3.383(15) 13
Sn4 La2 3.283(13) 1_556
Sn4 Sn3 3.2917(12) 13_556
Sn4 Sn3 3.2917(12) 13_455
Sn4 Sn3 3.2917(12) 13_456
Sn4 Sn3 3.2917(12) 13
Sn4 La1 3.444(14) 1_556
Sn5 La1 3.2938(14) 13_455
Sn5 La1 3.2938(14) 13_556
Sn5 La1 3.2938(14) 13
Sn5 La1 3.2938(14) 13_456
Sn6 Sn6 3.040(19) 13_556
Sn6 Sn6 3.040(19) 13_456
Sn6 La2 3.368(4) 13_455
Sn6 La2 3.368(4) 13_556
Sn6 La2 3.368(4) 13
Sn6 La2 3.368(4) 13_456
Sn6 La2 3.567(14) 1_556
